data_2001435
loop_
_publ_author_name
'Suravajjala, S.'
'Porter, L. C.'

_publ_section_title
;Structure of
 [1,2-bis(diphenylphosphino)ethane]chloro(\h^5^-cyclopentadienyl)ruthenium(II)
;
_journal_issue 8
_journal_name_full 'Acta Crystallographica Section C'
_journal_page_first 1456
_journal_page_last 1458
_journal_paper_doi 10.1107/S0108270193001386
_journal_volume 49
_journal_year 1993
_chemical_formula_sum 'C32 H30 Cl4 P2 Ru'
_chemical_formula_weight 719.4
_symmetry_cell_setting monoclinic
_symmetry_space_group_name_Hall '-P 2ybc'
_symmetry_space_group_name_H-M 'P 1 21/c 1'
_atom_type_scat_source IntTabIV
_cell_angle_alpha 90
_cell_angle_beta 108.99(4)
_cell_angle_gamma 90
_cell_formula_units_Z 4
_cell_length_a 15.582(7)
_cell_length_b 10.816(5)
_cell_length_c 19.701(10)
_cell_measurement_reflns_used 47
_cell_measurement_temperature 295
_cell_measurement_theta_max 15
_cell_measurement_theta_min 7.5
_cell_volume 3140(3)
_diffrn_measurement_device 'Siemens R3m/V'
_diffrn_measurement_method \w
_diffrn_radiation_type MoK\a
_diffrn_radiation_wavelength 0.71073
_diffrn_reflns_av_R_equivalents 0.033
_diffrn_reflns_limit_h_max 16
_diffrn_reflns_limit_h_min 0
_diffrn_reflns_limit_k_max 11
_diffrn_reflns_limit_k_min 0
_diffrn_reflns_limit_l_max 20
_diffrn_reflns_limit_l_min -21
_diffrn_reflns_number 4315
_diffrn_reflns_theta_max 22.5
_diffrn_standards_decay_% <2
_diffrn_standards_interval_count 97
_diffrn_standards_number 3
_exptl_absorpt_coefficient_mu 0.955
_exptl_absorpt_correction_T_max 0.418
_exptl_absorpt_correction_T_min 0.287
_exptl_absorpt_correction_type empirical
_exptl_crystal_colour red
_exptl_crystal_density_diffrn 1.522
_exptl_crystal_description irregular
_exptl_crystal_size_max 0.80
_exptl_crystal_size_mid 0.80
_exptl_crystal_size_min 0.70
_refine_diff_density_max -0.62
_refine_diff_density_min 0.51
_refine_ls_goodness_of_fit_obs 0.79
_refine_ls_hydrogen_treatment noref
_refine_ls_number_parameters 304
_refine_ls_number_reflns 4135
_refine_ls_R_factor_obs 4.82
_refine_ls_shift/esd_max 0.001
_refine_ls_structure_factor_coef F
_refine_ls_weighting_details 'w = [\s^2^(F) + 0.0064F^2^]^-1^'
_refine_ls_weighting_scheme calc
_refine_ls_wR_factor_obs 7.50
_reflns_number_observed 4136
_reflns_number_total 4136
_cod_data_source_file hh1036.cif
_cod_data_source_block hh1036_structure_1_of_1
_cod_depositor_comments
;
The following automatic conversions were performed:

'_refine_ls_weighting_scheme' value '[\s^2^(F) + 0.0064F^2^]^-1^' was
changed to 'calc'. New tag '_refine_ls_weighting_details' was
created. The value of the new tag was set to 'w = [\s^2^(F) +
0.0064F^2^]^-1^'.

Automatic conversion script
Id: cif_fix_values 3143 2015-03-26 13:38:13Z robertas 
;
_cod_original_formula_sum 'C32 H30 Cl4 P2 Ru1'
_cod_database_code 2001435

loop_
_atom_site_label
_atom_site_fract_x
_atom_site_fract_y
_atom_site_fract_z
_atom_site_U_iso_or_equiv
Ru(1) .21790(10) .42860(10) .67570(10) .0340(10)
Cl(1) .17060(10) .21520(10) .68630(10) .0510(10)
Cl(2) .2478(2) .5097(3) .05810(10) .1380(10)
Cl(3) .3440(2) .5938(3) .1990(2) .151(2)
Cl(4) .4231(2) .4134(2) .1324(2) .1230(10)
P(1) .26130(10) .42270(10) .79770(10) .0360(10)
P(2) .08760(10) .51060(10) .68570(10) .0360(10)
C(1) .1589(3) .4235(5) .8243(3) .049(2)
C(2) .0990(3) .5276(5) .7820(2) .045(2)
C(3) .3241(4) .4683(6) .1409(3) .071(3)
C(11) -.0963(2) .4605(3) .6655(2) .051(2)
C(12) -.1779 .3974 .6350 .065(2)
C(13) -.1834 .3024 .5859 .069(2)
C(14) -.1072 .2706 .5672 .064(2)
C(15) -.0256 .3337 .5976 .053(2)
C(16) -.0202 .4286 .6468 .042(2)
C(21) .1051(2) .7692(3) .6843(2) .057(2)
C(22) .0861 .8870 .6543 .060(2)
C(23) .0187 .9029 .5880 .061(3)
C(24) -.0299 .8010 .5518 .068(2)
C(25) -.0109 .6832 .5817 .055(2)
C(26) .0566 .6673 .6480 .040(2)
C(31) .3031(2) .2097(3) .8881(2) .071(2)
C(32) .3591 .1107 .9200 .093(3)
C(33) .4409 .0927 .9069 .085(3)
C(34) .4667 .1736 .8619 .092(3)
C(35) .4107 .2726 .8300 .069(3)
C(36) .3289 .2907 .8431 .046(2)
C(41) .3693(2) .5332(2) .92570(10) .050(2)
C(42) .4199 .6288 .9674 .061(2)
C(43) .4296 .7406 .9353 .061(2)
C(44) .3886 .7568 .8616 .052(2)
C(45) .3380 .6612 .8199 .047(2)
C(46) .3283 .5494 .8519 .036(2)
C(51) .3329(4) .3984(6) .6342(3) .065(3)
C(52) .2521(5) .3872(6) .5767(3) .075(3)
C(53) .2063(4) .5005(6) .5673(3) .064(2)
C(54) .2579(4) .5805(5) .6213(3) .058(2)
C(55) .3349(4) .5200(5) .6619(3) .058(2)
H(1A) .1747 .4379 .8749 ?
H(1B) .1280 .3456 .8132 ?
H(2A) .0403 .5232 .7878 ?
H(2B) .1255 .6063 .7996 ?
H(3A) .2977 .4034 .1608 ?
H(11) -.0925 .5258 .6993 ?
H(12) -.2303 .4193 .6479 ?
H(13) -.2395 .2590 .5649 ?
H(14) -.1110 .2052 .5333 ?
H(15) .0268 .3117 .5847 ?
H(21) .1515 .7583 .7299 ?
H(22) .1195 .9572 .6793 ?
H(23) .0056 .9840 .5674 ?
H(24) -.0763 .8119 .5062 ?
H(25) -.0443 .6130 .5568 ?
H(31) .2468 .2221 .8972 ?
H(32) .3413 .0551 .9510 ?
H(33) .4795 .0246 .9288 ?
H(34) .5231 .1612 .8528 ?
H(35) .4285 .3283 .7990 ?
H(41) .3626 .4563 .9478 ?
H(42) .4482 .6177 1.0181 ?
H(43) .4645 .8065 .9640 ?
H(44) .3953 .8337 .8395 ?
H(45) .3097 .6723 .7691 ?
H(51A) .3793 .3365 .6502 ?
H(52A) .2329 .3148 .5475 ?
H(53A) .1509 .5196 .5296 ?
H(54A) .2448 .6662 .6262 ?
H(55A) .3844 .5551 .6998 ?

loop_
_geom_angle_atom_site_label_1
_geom_angle_atom_site_label_2
_geom_angle_atom_site_label_3
_geom_angle
_geom_angle_publ_flag
Cl(1) Ru(1) P(1) 83.00(10) yes
P(1) Ru(1) P(2) 83.50(10) yes
P(1) Ru(1) C(51) 112.7(2) yes
Cl(1) Ru(1) C(52) 92.9(2) yes
P(2) Ru(1) C(52) 128.8(2) yes
Cl(1) Ru(1) C(53) 118.6(2) yes
P(2) Ru(1) C(53) 98.6(2) yes
C(52) Ru(1) C(53) 36.6(2) yes
P(1) Ru(1) C(54) 120.70(10) yes
C(51) Ru(1) C(54) 62.1(2) yes
C(53) Ru(1) C(54) 37.3(2) yes
P(1) Ru(1) C(55) 99.9(2) yes
C(51) Ru(1) C(55) 37.7(2) yes
C(53) Ru(1) C(55) 61.9(2) yes
Ru(1) P(1) C(1) 108.3(2) yes
C(1) P(1) C(36) 106.2(2) yes
C(1) P(1) C(46) 102.3(2) yes
Ru(1) P(2) C(2) 109.6(2) yes
C(2) P(2) C(16) 104.2(2) yes
C(2) P(2) C(26) 104.2(2) yes
P(1) C(1) C(2) 106.4(4) yes
Cl(2) C(3) Cl(3) 109.8(4) yes
Cl(3) C(3) Cl(4) 111.3(4) yes
P(2) C(16) C(15) 119.20(10) yes
P(2) C(26) C(25) 120.50(10) yes
P(1) C(36) C(35) 115.70(10) yes
P(1) C(46) C(45) 120.40(10) yes
Ru(1) C(51) C(55) 69.0(4) yes
Ru(1) C(52) C(51) 71.5(4) yes
C(51) C(52) C(53) 108.5(5) yes
Ru(1) C(53) C(54) 68.9(3) yes
Ru(1) C(54) C(53) 73.8(4) yes
C(53) C(54) C(55) 108.9(5) yes
Ru(1) C(55) C(54) 71.3(4) yes
Cl(1) Ru(1) P(2) 93.30(10) yes
Cl(1) Ru(1) C(51) 101.2(2) yes
P(2) Ru(1) C(51) 159.3(2) yes
P(1) Ru(1) C(52) 147.7(2) yes
C(51) Ru(1) C(52) 36.6(2) yes
P(1) Ru(1) C(53) 158.0(2) yes
C(51) Ru(1) C(53) 61.4(2) yes
Cl(1) Ru(1) C(54) 154.3(2) yes
P(2) Ru(1) C(54) 98.9(2) yes
C(52) Ru(1) C(54) 61.9(2) yes
Cl(1) Ru(1) C(55) 136.8(2) yes
P(2) Ru(1) C(55) 129.9(2) yes
C(52) Ru(1) C(55) 62.1(3) yes
C(54) Ru(1) C(55) 37.0(2) yes
Ru(1) P(1) C(36) 117.70(10) yes
Ru(1) P(1) C(46) 120.70(10) yes
C(36) P(1) C(46) 99.80(10) yes
Ru(1) P(2) C(16) 119.70(10) yes
Ru(1) P(2) C(26) 116.50(10) yes
C(16) P(2) C(26) 101.00(10) yes
P(2) C(2) C(1) 108.8(4) yes
Cl(2) C(3) Cl(4) 111.1(4) yes
P(2) C(16) C(11) 120.80(10) yes
P(2) C(26) C(21) 119.40(10) yes
P(1) C(36) C(31) 124.30(10) yes
P(1) C(46) C(41) 119.60(10) yes
Ru(1) C(51) C(52) 71.9(5) yes
C(52) C(51) C(55) 107.0(5) yes
Ru(1) C(52) C(53) 71.5(4) yes
Ru(1) C(53) C(52) 71.8(4) yes
C(52) C(53) C(54) 107.3(5) yes
Ru(1) C(54) C(55) 71.8(4) yes
Ru(1) C(55) C(51) 73.3(4) yes
C(51) C(55) C(54) 108.2(5) yes

loop_
_geom_bond_atom_site_label_1
_geom_bond_atom_site_label_2
_geom_bond_distance
_geom_bond_publ_flag
Ru(1) Cl(1) 2.452(2) yes
Ru(1) P(2) 2.282(2) yes
Ru(1) C(52) 2.227(8) yes
Ru(1) C(54) 2.161(6) yes
Cl(2) C(3) 1.737(6) yes
Cl(4) C(3) 1.711(8) yes
P(1) C(36) 1.827(4) yes
P(2) C(2) 1.856(5) yes
P(2) C(26) 1.850(3) yes
C(51) C(52) 1.398(9) yes
C(52) C(53) 1.399(10) yes
C(54) C(55) 1.372(8) yes
Ru(1) P(1) 2.275(2) yes
Ru(1) C(51) 2.223(8) yes
Ru(1) C(53) 2.224(6) yes
Ru(1) C(55) 2.167(6) yes
Cl(3) C(3) 1.737(7) yes
P(1) C(1) 1.834(6) yes
P(1) C(46) 1.839(3) yes
P(2) C(16) 1.832(3) yes
C(1) C(2) 1.525(7) yes
C(51) C(55) 1.421(9) yes
C(53) C(54) 1.404(8) yes
